data_4340573
loop_
_publ_author_name
'Pandey, Souvik'
'L\"onnecke, Peter'
'Hey-Hawkins, Evamarie'

_publ_section_title
;
 Cross-dehydrocoupling: A Novel Synthetic Route to P-B-P-B Chains.
;
_journal_issue 16
_journal_name_full 'Inorganic chemistry'
_journal_page_first 8242
_journal_page_last 8249
_journal_paper_doi 10.1021/ic500316w
_journal_volume 53
_journal_year 2014
_chemical_formula_sum 'C28 H41.87 B2 Cl0.13 Fe2 P2'
_chemical_formula_weight 578.35
_chemical_name_systematic
;
 ?
;
_space_group_IT_number 2
_symmetry_cell_setting triclinic
_symmetry_Int_Tables_number 2
_symmetry_space_group_name_Hall '-P 1'
_symmetry_space_group_name_H-M 'P -1'
_atom_sites_solution_hydrogens mixed
_atom_sites_solution_primary direct
_atom_sites_solution_secondary difmap
_audit_creation_date 2014-04-24T10:45:38-00:00
_audit_creation_method 'WinGX routine CIF_UPDATE'
_cell_angle_alpha 71.940(3)
_cell_angle_beta 77.611(2)
_cell_angle_gamma 68.516(2)
_cell_formula_units_Z 2
_cell_length_a 10.3938(2)
_cell_length_b 11.4962(3)
_cell_length_c 13.2411(4)
_cell_measurement_reflns_used 12608
_cell_measurement_temperature 130(2)
_cell_measurement_theta_max 32.341
_cell_measurement_theta_min 2.385
_cell_volume 1390.55(7)
_computing_cell_refinement
;
        CrysAlisPro, Agilent Technologies,
        Version 1.171.37.31 (release 14-01-2014 CrysAlis171 .NET)
        (compiled Jan 14 2014,18:38:05)
;
_computing_data_collection
;
        CrysAlisPro, Agilent Technologies,
        Version 1.171.37.31 (release 14-01-2014 CrysAlis171 .NET)
        (compiled Jan 14 2014,18:38:05)
;
_computing_data_reduction
;
        CrysAlisPro, Agilent Technologies,
        Version 1.171.37.31 (release 14-01-2014 CrysAlis171 .NET)
        (compiled Jan 14 2014,18:38:05)
;
_computing_molecular_graphics
;
 ORTEP3 for Windows
 L. J. Farrugia, J. Appl. Crystallogr. 1997, 30, 565.
;
_computing_publication_material
;
 WINGX
 L.J. Farrugia,
 J. Appl. Cryst., 2012, 45, 849-854.
;
_computing_structure_refinement 'SHELXL-2013 (Sheldrick, 2013)'
_computing_structure_solution
;
 SHELXS-2013
 Program for Crystal Structure Analysis (Release 2013-1)
 G. M. Sheldrick, Instit\"ut f\"ur Anorganische Chemie der Universit\"at,
 Tammanstrasse 4, D-3400 G\"ottingen, Germany.
 G. M. Sheldrick, Acta. Cryst., 2008, A64, 112 - 122
;
_diffrn_ambient_temperature 130(2)
_diffrn_detector 'CCD plate'
_diffrn_detector_area_resol_mean 16.356
_diffrn_measured_fraction_theta_full 1
_diffrn_measured_fraction_theta_max 1
_diffrn_measurement_device 'four-circle diffractometer'
_diffrn_measurement_device_type 'Xcalibur, Sapphire3, Gemini'
_diffrn_measurement_method '\w scans'
_diffrn_orient_matrix_UB_11 0.017078
_diffrn_orient_matrix_UB_12 0.010119
_diffrn_orient_matrix_UB_13 -0.0561739
_diffrn_orient_matrix_UB_21 0.0024106
_diffrn_orient_matrix_UB_22 0.0620974
_diffrn_orient_matrix_UB_23 -0.0037939
_diffrn_orient_matrix_UB_31 0.0717779
_diffrn_orient_matrix_UB_32 -0.0272539
_diffrn_orient_matrix_UB_33 0.0068324
_diffrn_radiation_monochromator graphite
_diffrn_radiation_probe x-ray
_diffrn_radiation_type MoK\a
_diffrn_radiation_wavelength 0.71073
_diffrn_reflns_av_R_equivalents 0.0278
_diffrn_reflns_av_unetI/netI 0.0403
_diffrn_reflns_Laue_measured_fraction_full 1
_diffrn_reflns_Laue_measured_fraction_max 1
_diffrn_reflns_limit_h_max 14
_diffrn_reflns_limit_h_min -14
_diffrn_reflns_limit_k_max 16
_diffrn_reflns_limit_k_min -16
_diffrn_reflns_limit_l_max 18
_diffrn_reflns_limit_l_min -18
_diffrn_reflns_number 32693
_diffrn_reflns_point_group_measured_fraction_full 1
_diffrn_reflns_point_group_measured_fraction_max 1
_diffrn_reflns_theta_full 25.242
_diffrn_reflns_theta_max 30.506
_diffrn_reflns_theta_min 2.12
_diffrn_source 'Enhance (Mo) X-ray Source'
_exptl_absorpt_coefficient_mu 1.187
_exptl_absorpt_correction_T_max 1
_exptl_absorpt_correction_T_min 0.92959
_exptl_absorpt_correction_type multi-scan
_exptl_absorpt_process_details
;
        CrysAlisPro, Agilent Technologies,
        Version 1.171.37.31 (release 14-01-2014 CrysAlis171 .NET)
        (compiled Jan 14 2014,18:38:05)
        Empirical absorption correction using spherical harmonics,
 implemented in SCALE3 ABSPACK scaling algorithm.
        Empirical absorption correction using spherical harmonics,
 implemented in SCALE3 ABSPACK scaling algorithm.
;
_exptl_crystal_colour 'clear intense orange'
_exptl_crystal_density_diffrn 1.381
_exptl_crystal_description plate
_exptl_crystal_F_000 608
_exptl_crystal_size_max 0.35
_exptl_crystal_size_mid 0.35
_exptl_crystal_size_min 0.05
_refine_diff_density_max 0.681
_refine_diff_density_min -0.516
_refine_diff_density_rms 0.057
_refine_ls_extinction_method none
_refine_ls_goodness_of_fit_ref 1.028
_refine_ls_hydrogen_treatment mixed
_refine_ls_matrix_type full
_refine_ls_number_parameters 482
_refine_ls_number_reflns 8499
_refine_ls_number_restraints 26
_refine_ls_restrained_S_all 1.028
_refine_ls_R_factor_all 0.0406
_refine_ls_R_factor_gt 0.031
_refine_ls_shift/su_max 0.001
_refine_ls_shift/su_mean 0
_refine_ls_structure_factor_coef Fsqd
_refine_ls_weighting_details 'w=1/[\s^2^(Fo^2^)+(0.0270P)^2^+0.6739P] where P=(Fo^2^+2Fc^2^)/3'
_refine_ls_weighting_scheme calc
_refine_ls_wR_factor_gt 0.0661
_refine_ls_wR_factor_ref 0.07
_reflns_number_gt 7234
_reflns_number_total 8499
_reflns_threshold_expression 'I > 2\s(I)'
_cod_data_source_file ic500316w_si_002.cif
_cod_data_source_block compound_3b_x2002fin
_cod_depositor_comments 'Adding full bibliography for 4340569--4340577.cif.'
_cod_database_code 4340573

loop_
_symmetry_equiv_pos_as_xyz
'x, y, z'
'-x, -y, -z'

loop_
_atom_site_label
_atom_site_type_symbol
_atom_site_fract_x
_atom_site_fract_y
_atom_site_fract_z
_atom_site_U_iso_or_equiv
_atom_site_adp_type
_atom_site_occupancy
_atom_site_calc_flag
_atom_site_disorder_assembly
_atom_site_disorder_group
Fe1 Fe 0.52869(2) 0.26174(2) 0.93716(2) 0.01957(5) Uani 1 d . .
Fe2 Fe 0.91636(2) 0.82571(2) 0.69707(2) 0.02149(5) Uani 1 d . .
Cl1F Cl 0.8687(4) 0.3578(4) 0.5340(3) 0.0375(12) Uani 0.129(3) d . .
P1 P 0.80042(3) 0.35938(3) 0.76741(3) 0.01693(7) Uani 1 d . .
P2 P 0.73472(3) 0.66054(3) 0.62031(3) 0.01719(7) Uani 1 d . .
C1 C 0.72178(13) 0.28242(13) 0.89288(11) 0.0183(2) Uani 1 d . .
C2 C 0.64932(14) 0.34173(14) 0.97831(11) 0.0209(3) Uani 1 d . .
C3 C 0.61661(16) 0.24613(16) 1.06723(12) 0.0264(3) Uani 1 d . .
C4 C 0.66767(16) 0.12711(16) 1.03851(13) 0.0289(3) Uani 1 d . .
C5 C 0.73205(15) 0.14828(14) 0.93112(13) 0.0242(3) Uani 1 d . .
C6 C 0.42364(17) 0.33352(19) 0.80528(14) 0.0326(4) Uani 1 d . .
C7 C 0.35602(16) 0.40725(17) 0.88075(15) 0.0313(3) Uani 1 d . .
C8 C 0.31817(16) 0.32355(18) 0.97670(14) 0.0303(3) Uani 1 d . .
C9 C 0.36300(17) 0.19752(18) 0.96127(14) 0.0310(3) Uani 1 d . .
C10 C 0.42816(17) 0.20428(19) 0.85459(14) 0.0322(4) Uani 1 d . .
C11 C 0.98072(14) 0.32270(14) 0.79712(12) 0.0230(3) Uani 1 d . .
C12 C 1.0558(2) 0.1777(2) 0.8242(3) 0.0657(9) Uani 1 d . .
C13 C 0.9772(2) 0.3774(3) 0.88789(19) 0.0550(7) Uani 1 d . .
C14 C 1.05922(19) 0.3836(3) 0.69625(17) 0.0457(5) Uani 1 d . .
C15 C 0.77056(14) 0.79419(13) 0.63512(11) 0.0195(3) Uani 1 d . .
C16 C 0.70610(15) 0.85945(15) 0.71841(12) 0.0239(3) Uani 1 d . .
C17 C 0.73544(16) 0.97773(16) 0.68844(14) 0.0277(3) Uani 1 d . .
C18 C 0.81846(17) 0.98645(15) 0.58822(13) 0.0271(3) Uani 1 d . .
C19 C 0.84102(16) 0.87414(15) 0.55465(12) 0.0245(3) Uani 1 d . .
C20 C 1.0823(2) 0.6589(2) 0.7414(2) 0.0307(6) Uani 0.750(4) d A 1
H20 H 1.095 0.5745 0.7367 0.037 Uiso 0.750(4) calc A 1
C21 C 1.0123(3) 0.7103(3) 0.8296(2) 0.0319(7) Uani 0.750(4) d A 1
H21 H 0.9686 0.6681 0.8936 0.038 Uiso 0.750(4) calc A 1
C22 C 1.0198(3) 0.8384(3) 0.8041(2) 0.0334(6) Uani 0.750(4) d A 1
H22 H 0.9826 0.8961 0.849 0.04 Uiso 0.750(4) calc A 1
C23 C 1.0917(3) 0.8638(2) 0.7012(3) 0.0279(6) Uani 0.750(4) d A 1
H23 H 1.1112 0.9418 0.6645 0.034 Uiso 0.750(4) calc A 1
C24 C 1.1302(2) 0.7519(2) 0.6616(2) 0.0316(6) Uani 0.750(4) d A 1
H24 H 1.1793 0.7422 0.5938 0.038 Uiso 0.750(4) calc A 1
C20F C 1.0282(9) 0.6766(8) 0.8069(7) 0.0247(10) Uiso 0.250(4) d A 2
H20F H 1.013 0.5954 0.8354 0.03 Uiso 0.250(4) calc A 2
C21F C 0.9699(7) 0.7797(7) 0.8558(5) 0.0247(10) Uiso 0.250(4) d A 2
H21F H 0.91 0.7819 0.9209 0.03 Uiso 0.250(4) calc A 2
C22F C 1.0196(9) 0.8797(8) 0.7870(7) 0.0247(10) Uiso 0.250(4) d A 2
H22F H 0.9987 0.9631 0.7973 0.03 Uiso 0.250(4) calc A 2
C23F C 1.1084(11) 0.8321(9) 0.6975(8) 0.0247(10) Uiso 0.250(4) d A 2
H23F H 1.1567 0.878 0.6392 0.03 Uiso 0.250(4) calc A 2
C24F C 1.1092(7) 0.7070(7) 0.7138(6) 0.0247(10) Uiso 0.250(4) d A 2
H24F H 1.158 0.6518 0.6678 0.03 Uiso 0.250(4) calc A 2
C25 C 0.58610(15) 0.73075(14) 0.54013(12) 0.0224(3) Uani 1 d . .
C26 C 0.5642(2) 0.62026(19) 0.51282(16) 0.0363(4) Uani 1 d . .
C27 C 0.45714(16) 0.79797(18) 0.60734(14) 0.0309(3) Uani 1 d . .
C28 C 0.61515(18) 0.82898(18) 0.43803(14) 0.0314(3) Uani 1 d . .
B1 B 0.8068(2) 0.28830(19) 0.65049(16) 0.0292(4) Uani 1 d . .
B2 B 0.69754(17) 0.54156(15) 0.75376(13) 0.0215(3) Uani 1 d . .
H1B1 H 0.8761(17) 0.1855(15) 0.6673(15) 0.041(6) Uiso 1 d . .
H2B1 H 0.6988(16) 0.2970(17) 0.6450(16) 0.044(6) Uiso 1 d . .
H3B1 H 0.851(2) 0.3485(19) 0.5765(18) 0.030(8) Uiso 0.871(3) d . .
H1B2 H 0.5893(19) 0.5523(18) 0.7572(15) 0.029(5) Uiso 1 d . .
H2B2 H 0.714(2) 0.5759(19) 0.8139(16) 0.040(6) Uiso 1 d . .
H1P2 H 0.8399(18) 0.6127(17) 0.5544(14) 0.025(4) Uiso 1 d . .
H2 H 0.6268(17) 0.4293(17) 0.9742(13) 0.021(4) Uiso 1 d . .
H3 H 0.566(2) 0.2627(19) 1.1331(17) 0.037(5) Uiso 1 d . .
H4 H 0.660(2) 0.047(2) 1.0857(16) 0.040(5) Uiso 1 d . .
H5 H 0.7726(19) 0.0888(19) 0.8892(15) 0.032(5) Uiso 1 d . .
H6 H 0.464(2) 0.3634(19) 0.7382(17) 0.038(5) Uiso 1 d . .
H7 H 0.341(2) 0.495(2) 0.8676(16) 0.036(5) Uiso 1 d . .
H8 H 0.274(2) 0.3465(19) 1.0408(16) 0.036(5) Uiso 1 d . .
H9 H 0.355(2) 0.122(2) 1.0135(18) 0.047(6) Uiso 1 d . .
H10 H 0.470(2) 0.132(2) 0.8255(18) 0.049(6) Uiso 1 d . .
H12A H 1.1466(19) 0.161(2) 0.8345(18) 0.065(7) Uiso 1 d . .
H12B H 1.057(3) 0.136(3) 0.7743(19) 0.101(12) Uiso 1 d . .
H12C H 1.016(3) 0.134(3) 0.8887(16) 0.088(10) Uiso 1 d . .
H13A H 0.924(4) 0.473(4) 0.876(3) 0.130(15) Uiso 1 d . .
H13B H 1.071(2) 0.359(2) 0.9025(18) 0.050(6) Uiso 1 d . .
H13C H 0.939(3) 0.341(2) 0.946(2) 0.053(7) Uiso 1 d . .
H14A H 1.153(2) 0.371(2) 0.7108(16) 0.041(6) Uiso 1 d . .
H14B H 1.066(3) 0.350(3) 0.635(3) 0.092(10) Uiso 1 d . .
H14C H 1.016(3) 0.474(3) 0.680(2) 0.067(8) Uiso 1 d . .
H16 H 0.6543(19) 0.8305(18) 0.7806(15) 0.030(5) Uiso 1 d . .
H17 H 0.7086(18) 1.0380(18) 0.7272(15) 0.026(5) Uiso 1 d . .
H18 H 0.861(2) 1.0516(19) 0.5504(16) 0.034(5) Uiso 1 d . .
H19 H 0.8970(19) 0.8506(18) 0.4926(15) 0.029(5) Uiso 1 d . .
H26A H 0.546(2) 0.557(2) 0.5751(18) 0.043(6) Uiso 1 d . .
H26B H 0.644(2) 0.577(2) 0.4701(17) 0.038(5) Uiso 1 d . .
H26C H 0.482(2) 0.653(2) 0.4759(17) 0.045(6) Uiso 1 d . .
H27A H 0.386(2) 0.837(2) 0.5632(17) 0.042(6) Uiso 1 d . .
H27B H 0.474(2) 0.864(2) 0.6289(18) 0.047(6) Uiso 1 d . .
H27C H 0.428(2) 0.736(2) 0.6678(17) 0.038(5) Uiso 1 d . .
H28A H 0.697(2) 0.7914(19) 0.3959(16) 0.039(6) Uiso 1 d . .
H28B H 0.629(2) 0.9019(19) 0.4534(16) 0.035(5) Uiso 1 d . .
H28C H 0.536(2) 0.863(2) 0.3984(17) 0.040(5) Uiso 1 d . .

loop_
_atom_site_aniso_label
_atom_site_aniso_U_11
_atom_site_aniso_U_22
_atom_site_aniso_U_33
_atom_site_aniso_U_23
_atom_site_aniso_U_13
_atom_site_aniso_U_12
Fe1 0.01758(10) 0.02224(10) 0.02079(10) -0.00326(7) -0.00476(7) -0.00900(8)
Fe2 0.01885(10) 0.02127(10) 0.02458(11) 0.00121(8) -0.00786(7) -0.00958(8)
Cl1F 0.051(2) 0.042(2) 0.0179(19) -0.0122(13) 0.0039(13) -0.0134(15)
P1 0.01544(15) 0.01647(15) 0.01904(16) -0.00389(12) -0.00446(12) -0.00448(12)
P2 0.01602(15) 0.01687(15) 0.01710(16) -0.00257(12) -0.00403(12) -0.00375(12)
C1 0.0159(6) 0.0187(6) 0.0205(6) -0.0026(5) -0.0066(5) -0.0054(5)
C2 0.0185(6) 0.0247(7) 0.0220(7) -0.0051(5) -0.0056(5) -0.0088(5)
C3 0.0251(7) 0.0358(8) 0.0196(7) -0.0013(6) -0.0065(5) -0.0141(6)
C4 0.0270(7) 0.0263(7) 0.0290(8) 0.0061(6) -0.0097(6) -0.0108(6)
C5 0.0212(7) 0.0186(6) 0.0307(8) -0.0016(6) -0.0069(6) -0.0057(5)
C6 0.0244(7) 0.0518(11) 0.0247(8) -0.0039(7) -0.0095(6) -0.0166(7)
C7 0.0223(7) 0.0322(8) 0.0403(9) -0.0066(7) -0.0141(6) -0.0062(6)
C8 0.0178(7) 0.0450(10) 0.0327(9) -0.0166(7) -0.0021(6) -0.0104(6)
C9 0.0256(8) 0.0419(9) 0.0335(9) -0.0088(7) -0.0030(6) -0.0209(7)
C10 0.0242(7) 0.0459(10) 0.0380(9) -0.0203(8) -0.0046(6) -0.0159(7)
C11 0.0173(6) 0.0229(7) 0.0269(7) -0.0019(5) -0.0058(5) -0.0062(5)
C12 0.0296(10) 0.0285(10) 0.132(3) 0.0013(13) -0.0404(13) -0.0018(8)
C13 0.0269(9) 0.118(2) 0.0427(12) -0.0414(14) -0.0006(8) -0.0332(12)
C14 0.0181(8) 0.0684(15) 0.0386(11) 0.0031(10) -0.0005(7) -0.0157(9)
C15 0.0184(6) 0.0213(6) 0.0187(6) -0.0020(5) -0.0056(5) -0.0069(5)
C16 0.0184(6) 0.0307(8) 0.0251(7) -0.0086(6) -0.0038(5) -0.0089(6)
C17 0.0233(7) 0.0264(7) 0.0371(9) -0.0121(6) -0.0107(6) -0.0048(6)
C18 0.0316(8) 0.0213(7) 0.0293(8) 0.0011(6) -0.0133(6) -0.0102(6)
C19 0.0293(7) 0.0245(7) 0.0198(7) -0.0001(5) -0.0050(5) -0.0120(6)
C20 0.0231(10) 0.0244(11) 0.0444(15) -0.0002(10) -0.0162(10) -0.0076(9)
C21 0.0292(12) 0.0426(17) 0.0238(12) 0.0026(10) -0.0151(9) -0.0137(12)
C22 0.0298(11) 0.0396(15) 0.0367(15) -0.0104(12) -0.0171(10) -0.0097(12)
C23 0.0201(12) 0.0238(13) 0.0447(14) -0.0078(12) -0.0076(9) -0.0111(11)
C24 0.0166(9) 0.0334(12) 0.0441(15) -0.0085(11) -0.0038(8) -0.0080(8)
C25 0.0223(7) 0.0229(7) 0.0221(7) -0.0027(5) -0.0086(5) -0.0066(5)
C26 0.0450(10) 0.0339(9) 0.0391(10) -0.0064(8) -0.0218(8) -0.0158(8)
C27 0.0187(7) 0.0372(9) 0.0305(8) -0.0037(7) -0.0087(6) -0.0026(6)
C28 0.0298(8) 0.0349(9) 0.0244(8) 0.0028(6) -0.0108(6) -0.0089(7)
B1 0.0314(9) 0.0292(9) 0.0315(9) -0.0149(7) -0.0079(7) -0.0063(7)
B2 0.0249(8) 0.0168(7) 0.0186(7) -0.0021(5) -0.0019(6) -0.0043(6)

loop_
_atom_type_symbol
_atom_type_description
_atom_type_scat_dispersion_real
_atom_type_scat_dispersion_imag
_atom_type_scat_source
Fe Fe 0.3463 0.8444 'International Tables Vol C Tables 4.2.6.8 and 6.1.1.4'
Cl Cl 0.1484 0.1585 'International Tables Vol C Tables 4.2.6.8 and 6.1.1.4'
P P 0.1023 0.0942 'International Tables Vol C Tables 4.2.6.8 and 6.1.1.4'
C C 0.0033 0.0016 'International Tables Vol C Tables 4.2.6.8 and 6.1.1.4'
B B 0.0013 0.0007 'International Tables Vol C Tables 4.2.6.8 and 6.1.1.4'
H H 0 0 'International Tables Vol C Tables 4.2.6.8 and 6.1.1.4'

loop_
_geom_angle_atom_site_label_1
_geom_angle_atom_site_label_2
_geom_angle_atom_site_label_3
_geom_angle
C5 Fe1 C9 125.08(7)
C5 Fe1 C2 68.80(6)
C9 Fe1 C2 153.72(7)
C5 Fe1 C10 108.09(7)
C9 Fe1 C10 40.76(7)
C2 Fe1 C10 164.22(7)
C5 Fe1 C8 161.94(7)
C9 Fe1 C8 40.61(7)
C2 Fe1 C8 119.66(6)
C10 Fe1 C8 68.17(7)
C5 Fe1 C7 156.25(7)
C9 Fe1 C7 68.38(7)
C2 Fe1 C7 108.11(6)
C10 Fe1 C7 68.12(7)
C8 Fe1 C7 40.50(7)
C5 Fe1 C1 41.21(5)
C9 Fe1 C1 163.38(7)
C2 Fe1 C1 41.00(6)
C10 Fe1 C1 126.59(6)
C8 Fe1 C1 155.07(6)
C7 Fe1 C1 120.90(6)
C5 Fe1 C6 121.40(7)
C9 Fe1 C6 68.35(7)
C2 Fe1 C6 126.89(7)
C10 Fe1 C6 40.45(7)
C8 Fe1 C6 68.04(7)
C7 Fe1 C6 40.44(7)
C1 Fe1 C6 108.85(6)
C5 Fe1 C4 40.79(6)
C9 Fe1 C4 106.53(7)
C2 Fe1 C4 68.27(6)
C10 Fe1 C4 120.19(7)
C8 Fe1 C4 124.47(7)
C7 Fe1 C4 161.83(7)
C1 Fe1 C4 68.88(6)
C6 Fe1 C4 155.68(8)
C5 Fe1 C3 68.55(7)
C9 Fe1 C3 118.76(7)
C2 Fe1 C3 40.56(6)
C10 Fe1 C3 154.16(7)
C8 Fe1 C3 106.67(7)
C7 Fe1 C3 125.36(7)
C1 Fe1 C3 68.81(6)
C6 Fe1 C3 163.21(7)
C4 Fe1 C3 40.43(7)
C24F Fe2 C23F 40.4(3)
C24F Fe2 C20F 39.7(3)
C23F Fe2 C20F 66.6(4)
C24F Fe2 C18 137.0(3)
C22 Fe2 C18 120.60(9)
C23F Fe2 C18 107.4(3)
C20F Fe2 C18 173.4(2)
C24F Fe2 C19 119.1(2)
C22 Fe2 C19 156.45(9)
C23F Fe2 C19 119.0(3)
C20F Fe2 C19 143.9(2)
C18 Fe2 C19 40.79(6)
C22 Fe2 C23 40.51(11)
C18 Fe2 C23 101.04(9)
C19 Fe2 C23 119.35(10)
C24F Fe2 C17 166.1(2)
C22 Fe2 C17 106.58(9)
C23F Fe2 C17 126.4(3)
C20F Fe2 C17 140.3(2)
C18 Fe2 C17 40.69(7)
C19 Fe2 C17 68.61(7)
C23 Fe2 C17 116.46(8)
C22 Fe2 C21 41.28(11)
C18 Fe2 C21 160.81(10)
C19 Fe2 C21 158.37(10)
C23 Fe2 C21 68.58(11)
C17 Fe2 C21 128.19(10)
C24F Fe2 C16 150.9(3)
C22 Fe2 C16 123.33(9)
C23F Fe2 C16 163.9(3)
C20F Fe2 C16 116.3(3)
C18 Fe2 C16 68.67(6)
C19 Fe2 C16 68.95(6)
C23 Fe2 C16 154.24(8)
C17 Fe2 C16 40.66(6)
C21 Fe2 C16 113.44(9)
C24F Fe2 C15 125.0(2)
C22 Fe2 C15 160.56(9)
C23F Fe2 C15 153.8(3)
C20F Fe2 C15 117.7(2)
C18 Fe2 C15 68.89(6)
C19 Fe2 C15 41.17(5)
C23 Fe2 C15 158.83(10)
C17 Fe2 C15 68.66(6)
C21 Fe2 C15 126.09(8)
C16 Fe2 C15 40.93(6)
C22 Fe2 C24 68.14(11)
C18 Fe2 C24 115.41(9)
C19 Fe2 C24 104.23(9)
C23 Fe2 C24 40.66(9)
C17 Fe2 C24 150.74(9)
C21 Fe2 C24 67.84(11)
C16 Fe2 C24 165.10(8)
C15 Fe2 C24 125.45(8)
B1 Cl1F H3B1 21(3)
C1 P1 C11 102.23(6)
C1 P1 B1 113.26(8)
C11 P1 B1 109.77(8)
C1 P1 B2 102.90(7)
C11 P1 B2 110.02(7)
B1 P1 B2 117.47(8)
C15 P2 C25 106.01(6)
C15 P2 B2 114.33(7)
C25 P2 B2 111.80(7)
C15 P2 H1P2 103.4(8)
C25 P2 H1P2 103.6(8)
B2 P2 H1P2 116.5(8)
C2 C1 C5 106.87(12)
C2 C1 P1 125.72(10)
C5 C1 P1 127.10(11)
C2 C1 Fe1 69.28(8)
C5 C1 Fe1 69.05(8)
P1 C1 Fe1 131.54(7)
C3 C2 C1 108.61(13)
C3 C2 Fe1 70.04(8)
C1 C2 Fe1 69.71(8)
C3 C2 H2 126.8(10)
C1 C2 H2 124.6(11)
Fe1 C2 H2 125.2(10)
C4 C3 C2 108.13(14)
C4 C3 Fe1 69.71(9)
C2 C3 Fe1 69.40(8)
C4 C3 H3 127.5(12)
C2 C3 H3 124.3(12)
Fe1 C3 H3 124.7(12)
C3 C4 C5 108.32(13)
C3 C4 Fe1 69.86(9)
C5 C4 Fe1 69.22(8)
C3 C4 H4 124.3(12)
C5 C4 H4 127.4(12)
Fe1 C4 H4 127.7(12)
C4 C5 C1 108.07(14)
C4 C5 Fe1 69.98(9)
C1 C5 Fe1 69.75(8)
C4 C5 H5 128.3(12)
C1 C5 H5 123.6(12)
Fe1 C5 H5 124.4(12)
C10 C6 C7 108.08(15)
C10 C6 Fe1 69.59(9)
C7 C6 Fe1 69.70(9)
C10 C6 H6 126.2(13)
C7 C6 H6 125.5(13)
Fe1 C6 H6 122.4(13)
C6 C7 C8 107.94(16)
C6 C7 Fe1 69.86(10)
C8 C7 Fe1 69.64(9)
C6 C7 H7 124.5(13)
C8 C7 H7 127.6(13)
Fe1 C7 H7 125.8(12)
C7 C8 C9 108.35(15)
C7 C8 Fe1 69.85(9)
C9 C8 Fe1 69.65(9)
C7 C8 H8 126.0(12)
C9 C8 H8 125.6(12)
Fe1 C8 H8 124.4(12)
C8 C9 C10 107.46(16)
C8 C9 Fe1 69.74(9)
C10 C9 Fe1 69.67(9)
C8 C9 H9 126.4(13)
C10 C9 H9 126.1(13)
Fe1 C9 H9 123.6(13)
C6 C10 C9 108.17(16)
C6 C10 Fe1 69.97(9)
C9 C10 Fe1 69.58(9)
C6 C10 H10 127.8(14)
C9 C10 H10 123.9(14)
Fe1 C10 H10 124.0(14)
C13 C11 C14 110.27(18)
C13 C11 C12 110.3(2)
C14 C11 C12 107.64(19)
C13 C11 P1 110.31(12)
C14 C11 P1 107.55(11)
C12 C11 P1 110.67(12)
C11 C12 H12A 109.6(16)
C11 C12 H12B 116(2)
H12A C12 H12B 108.3(17)
C11 C12 H12C 112.2(19)
H12A C12 H12C 105.6(16)
H12B C12 H12C 105.1(17)
C11 C13 H13A 114(2)
C11 C13 H13B 110.1(14)
H13A C13 H13B 111(2)
C11 C13 H13C 111.9(17)
H13A C13 H13C 106(3)
H13B C13 H13C 104(2)
C11 C14 H14A 109.5(12)
C11 C14 H14B 113.5(18)
H14A C14 H14B 110(2)
C11 C14 H14C 108.9(16)
H14A C14 H14C 104(2)
H14B C14 H14C 111(2)
C16 C15 C19 107.14(13)
C16 C15 P2 125.28(10)
C19 C15 P2 126.05(11)
C16 C15 Fe2 69.24(8)
C19 C15 Fe2 68.70(8)
P2 C15 Fe2 138.14(8)
C17 C16 C15 108.03(13)
C17 C16 Fe2 69.45(9)
C15 C16 Fe2 69.83(8)
C17 C16 H16 125.6(12)
C15 C16 H16 126.4(12)
Fe2 C16 H16 126.5(12)
C18 C17 C16 108.41(14)
C18 C17 Fe2 69.31(9)
C16 C17 Fe2 69.89(9)
C18 C17 H17 124.7(11)
C16 C17 H17 126.9(11)
Fe2 C17 H17 125.1(11)
C17 C18 C19 108.34(13)
C17 C18 Fe2 70.00(9)
C19 C18 Fe2 69.74(9)
C17 C18 H18 127.7(12)
C19 C18 H18 123.7(12)
Fe2 C18 H18 121.9(12)
C18 C19 C15 108.08(14)
C18 C19 Fe2 69.47(9)
C15 C19 Fe2 70.13(8)
C18 C19 H19 127.6(11)
C15 C19 H19 124.2(11)
Fe2 C19 H19 123.1(11)
C24 C20 C21 109.4(2)
C24 C20 Fe2 70.11(12)
C21 C20 Fe2 68.67(13)
C24 C20 H20 125.3
C21 C20 H20 125.3
Fe2 C20 H20 127.5
C20 C21 C22 106.9(2)
C20 C21 Fe2 71.26(13)
C22 C21 Fe2 68.53(14)
C20 C21 H21 126.5
C22 C21 H21 126.5
Fe2 C21 H21 125.2
C23 C22 C21 108.3(3)
C23 C22 Fe2 70.46(16)
C21 C22 Fe2 70.19(14)
C23 C22 H22 125.9
C21 C22 H22 125.9
Fe2 C22 H22 125.1
C22 C23 C24 108.0(2)
C22 C23 Fe2 69.03(15)
C24 C23 Fe2 70.97(14)
C22 C23 H23 126
C24 C23 H23 126
Fe2 C23 H23 125.6
C20 C24 C23 107.4(2)
C20 C24 Fe2 70.34(12)
C23 C24 Fe2 68.38(14)
C20 C24 H24 126.3
C23 C24 H24 126.3
Fe2 C24 H24 126.5
C24F C20F C21F 111.8(7)
C24F C20F Fe2 68.2(4)
C21F C20F Fe2 74.8(4)
C24F C20F H20F 124.1
C21F C20F H20F 124.1
Fe2 C20F H20F 124.4
C20F C21F C22F 105.0(7)
C20F C21F Fe2 66.0(5)
C22F C21F Fe2 69.2(5)
C20F C21F H21F 127.5
C22F C21F H21F 127.5
Fe2 C21F H21F 128.7
C21F C22F C23F 107.9(7)
C21F C22F Fe2 72.0(4)
C23F C22F Fe2 66.4(6)
C21F C22F H22F 126.1
C23F C22F H22F 126.1
Fe2 C22F H22F 127.1
C24F C23F C22F 106.9(8)
C24F C23F Fe2 68.1(5)
C22F C23F Fe2 72.5(6)
C24F C23F H23F 126.6
C22F C23F H23F 126.6
Fe2 C23F H23F 124.4
C20F C24F C23F 108.4(7)
C20F C24F Fe2 72.1(5)
C23F C24F Fe2 71.5(5)
C20F C24F H24F 125.8
C23F C24F H24F 125.8
Fe2 C24F H24F 122.2
C28 C25 C26 110.14(14)
C28 C25 C27 109.28(13)
C26 C25 C27 110.44(14)
C28 C25 P2 110.77(10)
C26 C25 P2 107.76(11)
C27 C25 P2 108.42(10)
C25 C26 H26A 111.9(13)
C25 C26 H26B 111.8(12)
H26A C26 H26B 107.6(17)
C25 C26 H26C 110.1(13)
H26A C26 H26C 104.8(18)
H26B C26 H26C 110.4(18)
C25 C27 H27A 106.4(13)
C25 C27 H27B 110.3(13)
H27A C27 H27B 109.2(18)
C25 C27 H27C 111.1(12)
H27A C27 H27C 107.3(17)
H27B C27 H27C 112.4(18)
C25 C28 H28A 111.6(12)
C25 C28 H28B 111.8(11)
H28A C28 H28B 106.2(16)
C25 C28 H28C 108.2(12)
H28A C28 H28C 110.5(17)
H28B C28 H28C 108.4(16)
Cl1F B1 P1 116.03(17)
Cl1F B1 H1B1 105.4(10)
P1 B1 H1B1 108.9(11)
Cl1F B1 H2B1 107.5(10)
P1 B1 H2B1 107.2(11)
H1B1 B1 H2B1 111.9(11)
Cl1F B1 H3B1 9.9(14)
P1 B1 H3B1 106.2(14)
H1B1 B1 H3B1 110.7(12)
H2B1 B1 H3B1 111.7(12)
P2 B2 P1 116.89(8)
P2 B2 H1B2 104.2(10)
P1 B2 H1B2 106.6(10)
P2 B2 H2B2 105.2(11)
P1 B2 H2B2 112.3(11)
H1B2 B2 H2B2 111.5(14)

loop_
_geom_bond_atom_site_label_1
_geom_bond_atom_site_label_2
_geom_bond_distance
Fe1 C5 2.0367(15)
Fe1 C9 2.0401(15)
Fe1 C2 2.0403(14)
Fe1 C10 2.0413(16)
Fe1 C8 2.0413(15)
Fe1 C7 2.0441(16)
Fe1 C1 2.0461(13)
Fe1 C6 2.0463(16)
Fe1 C4 2.0468(15)
Fe1 C3 2.0488(15)
Fe2 C24F 1.982(6)
Fe2 C22 2.020(3)
Fe2 C23F 2.026(11)
Fe2 C20F 2.031(9)
Fe2 C18 2.0317(15)
Fe2 C19 2.0353(15)
Fe2 C23 2.039(3)
Fe2 C17 2.0408(16)
Fe2 C21 2.042(2)
Fe2 C16 2.0465(14)
Fe2 C15 2.0544(14)
Fe2 C24 2.073(2)
Cl1F B1 1.618(4)
Cl1F H3B1 0.54(2)
P1 C1 1.8019(14)
P1 C11 1.8652(14)
P1 B1 1.9413(18)
P1 B2 1.9417(16)
P2 C15 1.7819(14)
P2 C25 1.8504(14)
P2 B2 1.9334(16)
P2 H1P2 1.307(17)
C1 C2 1.431(2)
C1 C5 1.4368(19)
C2 C3 1.417(2)
C2 H2 0.933(17)
C3 C4 1.415(2)
C3 H3 0.95(2)
C4 C5 1.423(2)
C4 H4 0.96(2)
C5 H5 0.936(19)
C6 C10 1.413(3)
C6 C7 1.414(3)
C6 H6 0.92(2)
C7 C8 1.414(2)
C7 H7 0.92(2)
C8 C9 1.416(3)
C8 H8 0.94(2)
C9 C10 1.421(2)
C9 H9 0.95(2)
C10 H10 0.94(2)
C11 C13 1.508(3)
C11 C14 1.520(2)
C11 C12 1.521(3)
C12 H12A 0.924(17)
C12 H12B 0.922(18)
C12 H12C 0.940(18)
C13 H13A 1.02(4)
C13 H13B 0.97(2)
C13 H13C 0.84(2)
C14 H14A 0.98(2)
C14 H14B 0.98(3)
C14 H14C 0.94(3)
C15 C16 1.434(2)
C15 C19 1.4379(19)
C16 C17 1.420(2)
C16 H16 0.922(19)
C17 C18 1.416(2)
C17 H17 0.915(19)
C18 C19 1.417(2)
C18 H18 0.957(19)
C19 H19 0.951(19)
C20 C24 1.404(3)
C20 C21 1.411(4)
C20 H20 0.95
C21 C22 1.432(4)
C21 H21 0.95
C22 C23 1.406(4)
C22 H22 0.95
C23 C24 1.429(3)
C23 H23 0.95
C24 H24 0.95
C20F C24F 1.362(10)
C20F C21F 1.404(8)
C20F H20F 0.95
C21F C22F 1.415(9)
C21F H21F 0.95
C22F C23F 1.455(11)
C22F H22F 0.95
C23F C24F 1.383(11)
C23F H23F 0.95
C24F H24F 0.95
C25 C28 1.524(2)
C25 C26 1.526(2)
C25 C27 1.530(2)
C26 H26A 0.95(2)
C26 H26B 0.97(2)
C26 H26C 0.97(2)
C27 H27A 0.94(2)
C27 H27B 0.97(2)
C27 H27C 0.97(2)
C28 H28A 0.95(2)
C28 H28B 0.99(2)
C28 H28C 0.96(2)
B1 H1B1 1.117(15)
B1 H2B1 1.106(15)
B1 H3B1 1.126(17)
B2 H1B2 1.078(18)
B2 H2B2 1.06(2)
